data_4114395
loop_
_publ_author_name
'Venu R. Vangala'
'Balakrishna R. Bhogala'
'Archan Dey'
'Gautam R. Desiraju'
'Charlotte K. Broder'
'Philip S. Smith'
'Raju Mondal'
'Judith A. K. Howard'
'Chick C. Wilson'

_publ_contact_author_address
;
School of Chemistry
University of Hyderabad
Hyderabad 500 046
India
;
_publ_contact_author_email desiraju@uohyd.ernet.in
_publ_contact_author_fax '91 40 3010567'
_publ_contact_author_name 'Professor Gautam R. Desiraju'
_publ_contact_author_phone '91 40 3010567'
_publ_section_title
;
 Correspondence between Molecular Functionality and Crystal Structures.
 Supramolecular Chemistry of a Family of Homologated Aminophenols
;
_journal_name_full 'Journal of the American Chemical Society'
_journal_page_first 14495
_journal_page_last 14509
_journal_paper_doi 10.1021/ja037227p
_journal_volume 125
_journal_year 2003
_chemical_formula_sum 'C12 H11 N O S2'
_chemical_formula_weight 249.34
_chemical_melting_point 387(1)
_chemical_name_systematic
; 
 4-(4-aminophenyldisulfamyl)phenol 
;
_space_group_IT_number 14
_symmetry_cell_setting monoclinic
_symmetry_space_group_name_Hall '-P 2ybc'
_symmetry_space_group_name_H-M 'P 1 21/c 1'
_atom_sites_solution_hydrogens geom
_atom_sites_solution_primary direct
_atom_sites_solution_secondary difmap
_audit_creation_method SHELXL-97
_cell_angle_alpha 90.00
_cell_angle_beta 109.633(6)
_cell_angle_gamma 90.00
_cell_formula_units_Z 4
_cell_length_a 10.4321(12)
_cell_length_b 8.1179(11)
_cell_length_c 14.791(2)
_cell_measurement_reflns_used 866
_cell_measurement_temperature 100(2)
_cell_measurement_theta_max 29.568
_cell_measurement_theta_min 3.844
_cell_volume 1179.8(3)
_computing_cell_refinement 'SMART-NT V5.0 (Bruker, 1998)'
_computing_data_collection 'SMART-NT V5.0 (Bruker, 1998)'
_computing_data_reduction 'SMART-NT V5.0 (Bruker, 1998)'
_computing_molecular_graphics 'SHELXTL-98 (Bruker, 1998)'
_computing_publication_material 'SHELXTL-98 (Bruker, 1998)'
_computing_structure_refinement 'SHELXL-97 (Sheldrick, 1997)'
_computing_structure_solution 'SHELXS-97 (Sheldrick, 1990)'
_diffrn_ambient_temperature 100(2)
_diffrn_measured_fraction_theta_full 0.996
_diffrn_measured_fraction_theta_max 0.996
_diffrn_measurement_device_type 'Bruker SMART-CCD'
_diffrn_measurement_method /w
_diffrn_radiation_monochromator graphite
_diffrn_radiation_source 'fine-focus sealed tube'
_diffrn_radiation_type MoK\a
_diffrn_radiation_wavelength 0.71073
_diffrn_reflns_av_R_equivalents 0.0278
_diffrn_reflns_av_sigmaI/netI 0.0234
_diffrn_reflns_limit_h_max 13
_diffrn_reflns_limit_h_min -12
_diffrn_reflns_limit_k_max 10
_diffrn_reflns_limit_k_min -7
_diffrn_reflns_limit_l_max 19
_diffrn_reflns_limit_l_min -19
_diffrn_reflns_number 8343
_diffrn_reflns_theta_full 28.32
_diffrn_reflns_theta_max 28.32
_diffrn_reflns_theta_min 2.07
_diffrn_standards_decay_% 0
_diffrn_standards_number 0
_exptl_absorpt_coefficient_mu 0.428
_exptl_absorpt_correction_T_max 0.90251
_exptl_absorpt_correction_T_min 0.76269
_exptl_absorpt_correction_type psi-scan
_exptl_crystal_colour Yellow
_exptl_crystal_density_diffrn 1.404
_exptl_crystal_description Block
_exptl_crystal_F_000 520
_exptl_crystal_size_max 0.55
_exptl_crystal_size_mid 0.50
_exptl_crystal_size_min 0.10
_refine_diff_density_max 0.381
_refine_diff_density_min -0.221
_refine_diff_density_rms 0.052
_refine_ls_extinction_coef 'not refined'
_refine_ls_extinction_method none
_refine_ls_goodness_of_fit_ref 1.078
_refine_ls_hydrogen_treatment mixed
_refine_ls_matrix_type full
_refine_ls_number_parameters 157
_refine_ls_number_reflns 2926
_refine_ls_number_restraints 0
_refine_ls_restrained_S_all 1.078
_refine_ls_R_factor_all 0.0417
_refine_ls_R_factor_gt 0.0348
_refine_ls_shift/su_max 0.000
_refine_ls_shift/su_mean 0.000
_refine_ls_structure_factor_coef Fsqd
_refine_ls_weighting_details 'calc w=1/[\s^2^(Fo^2^)+(0.0397P)^2^+0.5577P] where P=(Fo^2^+2Fc^2^)/3'
_refine_ls_weighting_scheme calc
_refine_ls_wR_factor_gt 0.0836
_refine_ls_wR_factor_ref 0.0871
_reflns_number_gt 2568
_reflns_number_total 2926
_reflns_threshold_expression >2sigma(I)
_cod_data_source_file ja037227psi20030927_031934_11.cif
_cod_data_source_block 2c
_cod_database_code 4114395

loop_
_symmetry_equiv_pos_as_xyz
'x, y, z'
'-x, y+1/2, -z+1/2'
'-x, -y, -z'
'x, -y-1/2, z-1/2'

loop_
_atom_site_label
_atom_site_type_symbol
_atom_site_fract_x
_atom_site_fract_y
_atom_site_fract_z
_atom_site_U_iso_or_equiv
_atom_site_adp_type
_atom_site_occupancy
_atom_site_symmetry_multiplicity
_atom_site_calc_flag
_atom_site_refinement_flags
O1 O 0.06813(12) -0.59361(14) -0.18514(8) 0.0269(3) Uani 1 1 d .
H1 H 0.006(2) -0.551(3) -0.2322(16) 0.036(6) Uiso 1 1 d .
C1 C 0.10043(15) -0.49276(18) -0.10682(11) 0.0214(3) Uani 1 1 d .
C2 C 0.22128(16) -0.52395(19) -0.03042(12) 0.0251(3) Uani 1 1 d .
H2 H 0.2792 -0.6114 -0.0351 0.030 Uiso 1 1 calc R
C3 C 0.25662(15) -0.4276(2) 0.05201(11) 0.0246(3) Uani 1 1 d .
H3 H 0.3383 -0.4499 0.1034 0.030 Uiso 1 1 calc R
C4 C 0.17242(15) -0.29776(19) 0.05964(11) 0.0219(3) Uani 1 1 d .
C5 C 0.05074(15) -0.26854(19) -0.01621(11) 0.0214(3) Uani 1 1 d .
H5 H -0.0080 -0.1824 -0.0109 0.026 Uiso 1 1 calc R
C6 C 0.01493(14) -0.36405(18) -0.09908(11) 0.0210(3) Uani 1 1 d .
H6 H -0.0672 -0.3422 -0.1503 0.025 Uiso 1 1 calc R
S1 S 0.21554(4) -0.17386(6) 0.16531(3) 0.02803(12) Uani 1 1 d .
S2 S 0.28422(4) 0.04105(5) 0.12423(3) 0.02696(11) Uani 1 1 d .
N1 N 0.87146(13) -0.04108(19) 0.15715(10) 0.0227(3) Uani 1 1 d .
H1A H 0.885(2) 0.008(3) 0.1130(17) 0.048(7) Uiso 1 1 d .
H1B H 0.894(2) -0.135(3) 0.1591(14) 0.028(5) Uiso 1 1 d .
C11 C 0.73180(15) -0.02641(19) 0.14852(10) 0.0205(3) Uani 1 1 d .
C12 C 0.65766(16) 0.11392(19) 0.10683(11) 0.0231(3) Uani 1 1 d .
H12 H 0.7000 0.1989 0.0829 0.028 Uiso 1 1 calc R
C13 C 0.52199(16) 0.12943(19) 0.10030(11) 0.0244(3) Uani 1 1 d .
H13 H 0.4716 0.2238 0.0704 0.029 Uiso 1 1 calc R
C14 C 0.45921(15) 0.00690(19) 0.13745(10) 0.0208(3) Uani 1 1 d .
C15 C 0.53368(15) -0.13205(19) 0.18080(11) 0.0230(3) Uani 1 1 d .
H15 H 0.4924 -0.2150 0.2071 0.028 Uiso 1 1 calc R
C16 C 0.66908(15) -0.14877(19) 0.18544(11) 0.0226(3) Uani 1 1 d .
H16A H 0.7190 -0.2443 0.2140 0.027 Uiso 1 1 calc R

loop_
_atom_site_aniso_label
_atom_site_aniso_U_11
_atom_site_aniso_U_22
_atom_site_aniso_U_33
_atom_site_aniso_U_23
_atom_site_aniso_U_13
_atom_site_aniso_U_12
O1 0.0255(6) 0.0209(5) 0.0293(6) -0.0012(5) 0.0028(5) 0.0048(4)
C1 0.0213(7) 0.0166(7) 0.0262(7) 0.0028(6) 0.0077(6) -0.0019(5)
C2 0.0209(7) 0.0206(7) 0.0325(8) 0.0043(6) 0.0073(6) 0.0040(6)
C3 0.0178(7) 0.0269(8) 0.0266(7) 0.0069(6) 0.0040(6) -0.0002(6)
C4 0.0181(7) 0.0257(8) 0.0226(7) 0.0008(6) 0.0078(5) -0.0042(5)
C5 0.0178(6) 0.0217(7) 0.0260(7) 0.0026(6) 0.0090(6) 0.0007(5)
C6 0.0165(6) 0.0209(7) 0.0245(7) 0.0038(6) 0.0053(5) -0.0003(5)
S1 0.02080(19) 0.0425(3) 0.02203(19) -0.00403(17) 0.00889(14) -0.00425(16)
S2 0.01897(18) 0.0278(2) 0.0319(2) -0.00815(16) 0.00558(15) 0.00203(14)
N1 0.0192(6) 0.0249(7) 0.0246(7) 0.0036(5) 0.0080(5) -0.0005(5)
C11 0.0192(7) 0.0233(7) 0.0179(7) -0.0020(5) 0.0048(5) -0.0030(5)
C12 0.0258(7) 0.0194(7) 0.0231(7) 0.0012(6) 0.0068(6) -0.0036(6)
C13 0.0258(7) 0.0198(7) 0.0241(7) 0.0002(6) 0.0037(6) 0.0020(6)
C14 0.0178(6) 0.0237(7) 0.0190(7) -0.0041(5) 0.0037(5) -0.0001(5)
C15 0.0207(7) 0.0246(7) 0.0233(7) 0.0033(6) 0.0068(6) -0.0027(6)
C16 0.0201(7) 0.0222(7) 0.0237(7) 0.0046(6) 0.0051(6) 0.0012(5)

loop_
_atom_type_symbol
_atom_type_description
_atom_type_scat_dispersion_real
_atom_type_scat_dispersion_imag
_atom_type_scat_source
C C 0.0033 0.0016 'International Tables Vol C Tables 4.2.6.8 and 6.1.1.4'
H H 0.0000 0.0000 'International Tables Vol C Tables 4.2.6.8 and 6.1.1.4'
N N 0.0061 0.0033 'International Tables Vol C Tables 4.2.6.8 and 6.1.1.4'
O O 0.0106 0.0060 'International Tables Vol C Tables 4.2.6.8 and 6.1.1.4'
S S 0.1246 0.1234 'International Tables Vol C Tables 4.2.6.8 and 6.1.1.4'

loop_
_geom_angle_atom_site_label_1
_geom_angle_atom_site_label_2
_geom_angle_atom_site_label_3
_geom_angle
C1 O1 H1 110.8(14)
O1 C1 C6 122.24(13)
O1 C1 C2 118.26(14)
C6 C1 C2 119.46(14)
C3 C2 C1 120.41(14)
C3 C2 H2 119.8
C1 C2 H2 119.8
C2 C3 C4 120.35(14)
C2 C3 H3 119.8
C4 C3 H3 119.8
C3 C4 C5 119.08(14)
C3 C4 S1 120.95(12)
C5 C4 S1 119.94(12)
C6 C5 C4 120.88(14)
C6 C5 H5 119.6
C4 C5 H5 119.6
C5 C6 C1 119.80(13)
C5 C6 H6 120.1
C1 C6 H6 120.1
C4 S1 S2 103.30(5)
C14 S2 S1 106.28(5)
C11 N1 H1A 109.7(17)
C11 N1 H1B 111.5(15)
H1A N1 H1B 112(2)
C16 C11 C12 119.28(14)
C16 C11 N1 120.31(14)
C12 C11 N1 120.34(14)
C13 C12 C11 120.21(14)
C13 C12 H12 119.9
C11 C12 H12 119.9
C12 C13 C14 120.48(14)
C12 C13 H13 119.8
C14 C13 H13 119.8
C15 C14 C13 119.48(14)
C15 C14 S2 124.34(12)
C13 C14 S2 116.17(12)
C14 C15 C16 119.86(14)
C14 C15 H15 120.1
C16 C15 H15 120.1
C15 C16 C11 120.66(14)
C15 C16 H16A 119.7
C11 C16 H16A 119.7

loop_
_geom_bond_atom_site_label_1
_geom_bond_atom_site_label_2
_geom_bond_distance
O1 C1 1.3651(19)
O1 H1 0.85(2)
C1 C6 1.403(2)
C1 C2 1.405(2)
C2 C3 1.390(2)
C2 H2 0.9500
C3 C4 1.401(2)
C3 H3 0.9500
C4 C5 1.403(2)
C4 S1 1.7845(16)
C5 C6 1.391(2)
C5 H5 0.9500
C6 H6 0.9500
S1 S2 2.0540(6)
S2 C14 1.7910(15)
N1 C11 1.4242(19)
N1 H1A 0.82(2)
N1 H1B 0.80(2)
C11 C16 1.398(2)
C11 C12 1.398(2)
C12 C13 1.392(2)
C12 H12 0.9500
C13 C14 1.401(2)
C13 H13 0.9500
C14 C15 1.397(2)
C15 C16 1.398(2)
C15 H15 0.9500
C16 H16A 0.9500

loop_
_geom_torsion_atom_site_label_1
_geom_torsion_atom_site_label_2
_geom_torsion_atom_site_label_3
_geom_torsion_atom_site_label_4
_geom_torsion
O1 C1 C2 C3 -178.17(14)
C6 C1 C2 C3 -0.4(2)
C1 C2 C3 C4 -0.3(2)
C2 C3 C4 C5 1.3(2)
C2 C3 C4 S1 179.50(12)
C3 C4 C5 C6 -1.5(2)
S1 C4 C5 C6 -179.77(11)
C4 C5 C6 C1 0.8(2)
O1 C1 C6 C5 177.83(13)
C2 C1 C6 C5 0.2(2)
C3 C4 S1 S2 104.33(12)
C5 C4 S1 S2 -77.46(12)
C4 S1 S2 C14 -83.34(7)
C16 C11 C12 C13 -1.5(2)
N1 C11 C12 C13 -178.66(14)
C11 C12 C13 C14 1.6(2)
C12 C13 C14 C15 -0.4(2)
C12 C13 C14 S2 -179.81(12)
S1 S2 C14 C15 -8.33(14)
S1 S2 C14 C13 171.10(10)
C13 C14 C15 C16 -1.0(2)
S2 C14 C15 C16 178.45(12)
C14 C15 C16 C11 1.1(2)
C12 C11 C16 C15 0.1(2)
N1 C11 C16 C15 177.33(14)

loop_
_cod_related_entry_id
_cod_related_entry_database
_cod_related_entry_code
1 ChemSpider 30660520
